data_7158161
loop_
_publ_author_name
'Kulkarni, Pradnya'
'Datta, Dhrubajyoti'
'Ramabhadran, Raghunath O.'
'Ganesh, Krishna'

_publ_section_title
;
 Gem-dimethyl peptide nucleic acid (\a/\b/\g-<i>gdm</i>-PNA) monomers:
 synthesis and the role of <i>gdm</i>-substituents in preferential
 stabilisation of <i>Z</i>/<i>E</i>-rotamers.
;
_journal_issue 29
_journal_name_full 'Organic &amp; biomolecular chemistry'
_journal_page_first 6534
_journal_page_last 6545
_journal_paper_doi 10.1039/d1ob01097b
_journal_volume 19
_journal_year 2021
_chemical_formula_moiety 'C19 H30 N4 O7, 5(O)'
_chemical_formula_sum 'C19 H30 N4 O12'
_chemical_formula_weight 506.47
_space_group_crystal_system triclinic
_space_group_IT_number 2
_space_group_name_Hall '-P 1'
_space_group_name_H-M_alt 'P -1'
_atom_sites_solution_hydrogens geom
_audit_creation_method SHELXL-2014/7
_audit_update_record
;
2021-01-08 deposited with the CCDC.	2021-07-05 downloaded from the CCDC.
;
_cell_angle_alpha 89.931(4)
_cell_angle_beta 89.940(4)
_cell_angle_gamma 89.969(5)
_cell_formula_units_Z 8
_cell_length_a 8.694(2)
_cell_length_b 18.217(4)
_cell_length_c 34.494(9)
_cell_measurement_reflns_used 2433
_cell_measurement_temperature 296(2)
_cell_measurement_theta_max 20.56
_cell_measurement_theta_min 2.36
_cell_volume 5463(2)
_computing_structure_refinement 'SHELXL-2014/7 (Sheldrick, 2014)'
_diffrn_ambient_temperature 296(2)
_diffrn_measured_fraction_theta_full 1.000
_diffrn_measured_fraction_theta_max 0.989
_diffrn_measurement_device_type 'fine-focus sealed tube'
_diffrn_radiation_type MoK\a
_diffrn_radiation_wavelength 0.71073
_diffrn_reflns_av_R_equivalents 0.3248
_diffrn_reflns_av_unetI/netI 0.4966
_diffrn_reflns_Laue_measured_fraction_full 1.000
_diffrn_reflns_Laue_measured_fraction_max 0.989
_diffrn_reflns_limit_h_max 12
_diffrn_reflns_limit_h_min -8
_diffrn_reflns_limit_k_max 25
_diffrn_reflns_limit_k_min -25
_diffrn_reflns_limit_l_max 48
_diffrn_reflns_limit_l_min -48
_diffrn_reflns_number 112152
_diffrn_reflns_point_group_measured_fraction_full 1.000
_diffrn_reflns_point_group_measured_fraction_max 0.989
_diffrn_reflns_theta_full 25.242
_diffrn_reflns_theta_max 30.164
_diffrn_reflns_theta_min 1.118
_exptl_absorpt_coefficient_mu 0.103
_exptl_crystal_colour colourless
_exptl_crystal_density_diffrn 1.232
_exptl_crystal_description rodshape
_exptl_crystal_F_000 2144.0
_refine_diff_density_max 0.483
_refine_diff_density_min -0.449
_refine_diff_density_rms 0.118
_refine_ls_extinction_method none
_refine_ls_goodness_of_fit_ref 0.912
_refine_ls_hydrogen_treatment constr
_refine_ls_matrix_type full
_refine_ls_number_parameters 1289
_refine_ls_number_reflns 32012
_refine_ls_number_restraints 0
_refine_ls_restrained_S_all 0.912
_refine_ls_R_factor_all 0.3769
_refine_ls_R_factor_gt 0.1058
_refine_ls_shift/su_max 0.000
_refine_ls_shift/su_mean 0.000
_refine_ls_structure_factor_coef Fsqd
_refine_ls_weighting_details 'w=1/[\s^2^(Fo^2^)+(0.1000P)^2^+0.3571P] where P=(Fo^2^+2Fc^2^)/3'
_refine_ls_weighting_scheme calc
_refine_ls_wR_factor_gt 0.2067
_refine_ls_wR_factor_ref 0.3326
_reflns_Friedel_coverage 0.000
_reflns_number_gt 7947
_reflns_number_total 32012
_reflns_threshold_expression 'I > 2\s(I)'
_cod_data_source_file d1ob01097b2.cif
_cod_data_source_block tri_a
_cod_depositor_comments 'Adding full bibliography for 7158161.cif.'
_cod_database_code 7158161
_shelx_shelxl_version_number 2014/7
_shelx_space_group_comment
;
The symmetry employed for this shelxl refinement is uniquely defined
by the following loop, which should always be used as a source of
symmetry information in preference to the above space-group names.
They are only intended as comments.
;

loop_
_space_group_symop_operation_xyz
'x, y, z'
'-x, -y, -z'

loop_
_atom_site_label
_atom_site_type_symbol
_atom_site_fract_x
_atom_site_fract_y
_atom_site_fract_z
_atom_site_U_iso_or_equiv
_atom_site_adp_type
_atom_site_occupancy
_atom_site_site_symmetry_order
_atom_site_calc_flag
_atom_site_refinement_flags_posn
_atom_site_refinement_flags_adp
_atom_site_refinement_flags_occupancy
_atom_site_disorder_assembly
_atom_site_disorder_group
O28 O 0.3574(4) 0.4284(2) 0.15042(12) 0.0264(10) Uani 1 1 d . . . . .
O5 O 0.1422(4) 0.4285(2) 0.84965(12) 0.0283(10) Uani 1 1 d . . . . .
O10 O 0.6424(4) 0.0718(2) 0.65051(12) 0.0280(10) Uani 1 1 d . . . . .
O20 O 0.8577(4) 0.0714(2) 0.34949(12) 0.0281(10) Uani 1 1 d . . . . .
O15 O 0.2723(4) 0.1185(2) 0.31249(13) 0.0311(10) Uani 1 1 d . . . . .
O49 O 0.4175(4) 0.1007(2) 0.84387(13) 0.0310(10) Uani 1 1 d . . . . .
O18 O 0.5826(4) 0.3990(2) 0.34376(12) 0.0301(10) Uani 1 1 d . . . . .
O4 O 0.7274(4) 0.3812(2) 0.81210(13) 0.0307(10) Uani 1 1 d . . . . .
O8 O 1.2274(4) 0.1189(2) 0.68744(12) 0.0297(10) Uani 1 1 d . . . . .
O2 O 0.4171(5) 0.1712(2) 0.78885(13) 0.0334(10) Uani 1 1 d . . . . .
O24 O 0.0821(5) 0.1708(2) 0.21115(13) 0.0321(10) Uani 1 1 d . . . . .
O14 O 0.9175(4) 0.3992(2) 0.65611(13) 0.0312(10) Uani 1 1 d . . . . .
O17 O 0.5818(5) 0.3289(2) 0.28892(13) 0.0334(10) Uani 1 1 d . . . . .
O16 O 0.4837(4) 0.0711(2) 0.28404(13) 0.0331(11) Uani 1 1 d . . . . .
O13 O 0.9170(5) 0.3291(2) 0.71096(14) 0.0327(10) Uani 1 1 d . . . . .
O25 O 0.0832(4) 0.1008(2) 0.15639(13) 0.0325(10) Uani 1 1 d . . . . .
O3 O 0.5159(4) 0.4287(2) 0.78412(13) 0.0323(10) Uani 1 1 d . . . . .
O22 O -0.2275(4) 0.3822(2) 0.18752(12) 0.0311(10) Uani 1 1 d . . . . .
O23 O -0.0161(4) 0.4289(2) 0.21565(13) 0.0326(10) Uani 1 1 d . . . . .
O11 O 0.7193(5) 0.1220(2) 0.56694(13) 0.0380(11) Uani 1 1 d . . . . .
O27 O 0.2814(5) 0.3778(2) 0.06707(13) 0.0364(11) Uani 1 1 d . . . . .
O9 O 1.0162(4) 0.0715(2) 0.71567(13) 0.0328(10) Uani 1 1 d . . . . .
O6 O 0.2186(5) 0.3776(2) 0.93302(13) 0.0377(11) Uani 1 1 d . . . . .
O12 O 0.5531(5) -0.0907(2) 0.51299(13) 0.0379(11) Uani 1 1 d . . . . .
O7 O 0.0525(5) 0.5913(2) 0.98683(13) 0.0380(11) Uani 1 1 d . . . . .
O19 O 0.7804(5) 0.1222(2) 0.43328(13) 0.0395(11) Uani 1 1 d . . . . .
O21 O 0.9481(5) -0.0911(2) 0.48696(13) 0.0387(11) Uani 1 1 d . . . . .
O26 O 0.4475(5) 0.5914(2) 0.01308(13) 0.0387(11) Uani 1 1 d . . . . .
N12 N 0.6407(5) 0.0145(3) 0.54013(14) 0.0268(12) Uani 1 1 d . . . . .
H12 H 0.5854 0.0384 0.5237 0.032 Uiso 1 1 calc R U . . .
N10 N 0.8262(5) 0.1538(2) 0.66751(14) 0.0240(11) Uani 1 1 d . . . . .
N15 N 0.3258(5) 0.3453(2) 0.83249(14) 0.0232(11) Uani 1 1 d . . . . .
N7 N 0.6730(5) 0.1544(2) 0.33223(14) 0.0233(11) Uani 1 1 d . . . . .
N106 N 0.7543(5) 0.3111(2) 0.33823(15) 0.0265(12) Uani 1 1 d . . . . .
H106 H 0.7699 0.3209 0.3623 0.032 Uiso 1 1 calc R U . . .
O44 O 0.1521(5) 0.1412(3) 0.91997(14) 0.0488(13) Uani 1 1 d . . . . .
N3 N 0.1734(5) 0.3460(2) 0.16792(14) 0.0236(11) Uani 1 1 d . . . . .
N1 N 0.3607(5) 0.4854(2) 0.04023(14) 0.0266(12) Uani 1 1 d . . . . .
H1 H 0.4172 0.4617 0.0240 0.032 Uiso 1 1 calc R U . . .
N13 N 0.1402(5) 0.4854(3) 0.95961(14) 0.0282(12) Uani 1 1 d . . . . .
H13 H 0.0842 0.4615 0.9758 0.034 Uiso 1 1 calc R U . . .
N105 N 0.2544(5) 0.1890(2) 0.16198(15) 0.0244(11) Uani 1 1 d . . . . .
H105 H 0.2712 0.1787 0.1380 0.029 Uiso 1 1 calc R U . . .
N108 N 0.2458(5) 0.1888(2) 0.83812(15) 0.0271(12) Uani 1 1 d . . . . .
H108 H 0.2294 0.1791 0.8622 0.033 Uiso 1 1 calc R U . . .
N2 N 0.1899(5) 0.4855(3) 0.09163(14) 0.0251(12) Uani 1 1 d . . . . .
N107 N 0.7459(5) 0.3112(2) 0.66224(15) 0.0261(12) Uani 1 1 d . . . . .
H107 H 0.7294 0.3217 0.6383 0.031 Uiso 1 1 calc R U . . .
O37 O 0.6525(5) 0.3584(3) 0.58001(14) 0.0502(13) Uani 1 1 d . . . . .
N14 N 0.3107(5) 0.4850(2) 0.90839(14) 0.0247(11) Uani 1 1 d . . . . .
N11 N 0.8108(5) 0.0150(3) 0.59191(14) 0.0258(12) Uani 1 1 d . . . . .
O48 O 0.3207(6) 0.0355(3) 0.96342(15) 0.0542(14) Uani 1 1 d . . . . .
N5 N 0.8603(5) 0.0142(3) 0.45953(14) 0.0279(12) Uani 1 1 d . . . . .
H5 H 0.9171 0.0379 0.4756 0.033 Uiso 1 1 calc R U . . .
O34 O 0.8472(5) 0.3590(3) 0.42008(14) 0.0492(13) Uani 1 1 d . . . . .
O31 O 0.3482(5) 0.1409(3) 0.07989(14) 0.0500(13) Uani 1 1 d . . . . .
O39 O 0.6781(6) 0.4643(3) 0.46303(15) 0.0527(13) Uani 1 1 d . . . . .
O41 O 0.3607(5) 0.3834(3) 0.54633(16) 0.0566(14) Uani 1 1 d . . . . .
N6 N 0.6895(5) 0.0152(3) 0.40825(14) 0.0268(12) Uani 1 1 d . . . . .
O30 O 0.6406(6) 0.1165(3) 0.04655(16) 0.0598(15) Uani 1 1 d . . . . .
O33 O 0.1795(6) 0.0356(3) 0.03676(15) 0.0553(14) Uani 1 1 d . . . . .
O40 O 0.4503(6) 0.3568(3) 0.46958(17) 0.0635(15) Uani 1 1 d . . . . .
O38 O 0.8214(6) 0.4637(3) 0.53666(15) 0.0557(14) Uani 1 1 d . . . . .
O47 O 0.8610(6) 0.1162(3) 0.95360(16) 0.0597(15) Uani 1 1 d . . . . .
O29 O 0.9513(6) 0.1434(3) 0.03053(17) 0.0633(15) Uani 1 1 d . . . . .
O43 O 0.1390(6) 0.3835(3) 0.45390(16) 0.0622(15) Uani 1 1 d . . . . .
O46 O 0.5482(6) 0.1431(3) 0.96919(17) 0.0639(15) Uani 1 1 d . . . . .
C67 C 0.5754(6) 0.3860(3) 0.80597(18) 0.0222(13) Uani 1 1 d . . . . .
C49 C 1.0764(6) 0.1138(3) 0.69401(18) 0.0225(14) Uani 1 1 d . . . . .
O42 O 0.0478(6) 0.3567(3) 0.53050(16) 0.0631(15) Uani 1 1 d . . . . .
C30 C 0.4254(6) 0.1137(3) 0.30592(18) 0.0244(14) Uani 1 1 d . . . . .
C24 C 0.6347(7) 0.3449(3) 0.3201(2) 0.0265(14) Uani 1 1 d . . . . .
C62 C 0.3669(7) 0.1543(3) 0.8208(2) 0.0280(15) Uani 1 1 d . . . . .
C11 C -0.0767(6) 0.3861(3) 0.19355(18) 0.0248(14) Uani 1 1 d . . . . .
C51 C 0.7749(6) 0.0954(3) 0.64827(18) 0.0248(14) Uani 1 1 d . . . . .
C32 C 0.7260(6) 0.0953(3) 0.35203(18) 0.0244(14) Uani 1 1 d . . . . .
C9 C 0.2740(6) 0.3101(3) 0.19654(18) 0.0258(14) Uani 1 1 d . . . . .
H9A H 0.2123 0.2951 0.2186 0.031 Uiso 1 1 calc R U . . .
H9B H 0.3490 0.3455 0.2056 0.031 Uiso 1 1 calc R U . . .
C28 C 0.7729(6) 0.1905(3) 0.30378(17) 0.0247(14) Uani 1 1 d . . . . .
H28A H 0.7107 0.2052 0.2818 0.030 Uiso 1 1 calc R U . . .
H28B H 0.8476 0.1549 0.2946 0.030 Uiso 1 1 calc R U . . .
C43 C 0.8653(7) 0.3449(3) 0.6796(2) 0.0268(14) Uani 1 1 d . . . . .
C53 C 0.7236(7) 0.0552(3) 0.56581(18) 0.0270(14) Uani 1 1 d . . . . .
C70 C 0.2744(7) 0.4054(3) 0.85199(18) 0.0255(14) Uani 1 1 d . . . . .
C29 C 0.5089(6) 0.1709(3) 0.32995(19) 0.0281(14) Uani 1 1 d . . . . .
H29A H 0.4946 0.2190 0.3183 0.034 Uiso 1 1 calc R U . . .
H29B H 0.4656 0.1721 0.3559 0.034 Uiso 1 1 calc R U . . .
C41 C 1.0697(6) 0.4322(3) 0.66275(19) 0.0295(15) Uani 1 1 d . . . . .
C48 C 0.9906(6) 0.1706(3) 0.67047(18) 0.0268(14) Uani 1 1 d . . . . .
H48A H 1.0032 0.2184 0.6825 0.032 Uiso 1 1 calc R U . . .
H48B H 1.0345 0.1730 0.6446 0.032 Uiso 1 1 calc R U . . .
C13 C 0.2270(6) 0.4048(3) 0.14800(17) 0.0231(13) Uani 1 1 d . . . . .
C44 C 0.6408(6) 0.2578(3) 0.68078(18) 0.0266(14) Uani 1 1 d . . . . .
C10 C 0.0099(6) 0.3292(3) 0.16979(19) 0.0276(14) Uani 1 1 d . . . . .
H10C H -0.0042 0.2811 0.1813 0.033 Uiso 1 1 calc R U . . .
H10D H -0.0319 0.3279 0.1437 0.033 Uiso 1 1 calc R U . . .
C74 C 0.2339(7) 0.5999(3) 0.93472(18) 0.0283(15) Uani 1 1 d . . . . .
C5 C 0.1338(7) 0.1553(3) 0.1794(2) 0.0299(15) Uani 1 1 d . . . . .
C66 C 0.1398(6) 0.2416(3) 0.81904(18) 0.0265(14) Uani 1 1 d . . . . .
C38 C 0.8631(7) -0.0618(3) 0.46211(19) 0.0280(15) Uani 1 1 d . . . . .
C16 C 0.3639(7) 0.5614(3) 0.03769(18) 0.0289(15) Uani 1 1 d . . . . .
C47 C 0.7267(6) 0.1906(3) 0.69636(18) 0.0263(14) Uani 1 1 d . . . . .
H47A H 0.7895 0.2057 0.7182 0.032 Uiso 1 1 calc R U . . .
H47B H 0.6519 0.1554 0.7059 0.032 Uiso 1 1 calc R U . . .
C6 C 0.3602(6) 0.2421(3) 0.18064(18) 0.0262(14) Uani 1 1 d . . . . .
C36 C 0.7683(7) -0.0999(3) 0.43495(18) 0.0268(14) Uani 1 1 d . . . . .
C34 C 0.7769(7) 0.0548(3) 0.43419(19) 0.0298(15) Uani 1 1 d . . . . .
C54 C 0.6361(7) -0.0603(4) 0.53772(18) 0.0306(15) Uani 1 1 d . . . . .
C45 C 0.5247(6) 0.2370(3) 0.64967(19) 0.0314(15) Uani 1 1 d . . . . .
H45A H 0.4763 0.2806 0.6398 0.047 Uiso 1 1 calc R U . . .
H45B H 0.4480 0.2052 0.6606 0.047 Uiso 1 1 calc R U . . .
H45C H 0.5764 0.2121 0.6289 0.047 Uiso 1 1 calc R U . . .
C68 C 0.4893(6) 0.3295(3) 0.82985(19) 0.0248(14) Uani 1 1 d . . . . .
H68A H 0.5034 0.2815 0.8183 0.030 Uiso 1 1 calc R U . . .
H68B H 0.5325 0.3280 0.8558 0.030 Uiso 1 1 calc R U . . .
C2 C -0.0709(6) 0.0678(3) 0.1624(2) 0.0304(15) Uani 1 1 d . . . . .
C73 C 0.3125(7) 0.5603(3) 0.90942(18) 0.0278(14) Uani 1 1 d . . . . .
H73 H 0.3726 0.5849 0.8913 0.033 Uiso 1 1 calc R U . . .
C18 C 0.1876(6) 0.5604(3) 0.09069(19) 0.0284(15) Uani 1 1 d . . . . .
H18 H 0.1275 0.5850 0.1088 0.034 Uiso 1 1 calc R U . . .
C15 C 0.2775(7) 0.4446(3) 0.06567(19) 0.0295(15) Uani 1 1 d . . . . .
C7 C 0.4758(6) 0.2634(3) 0.14976(19) 0.0304(15) Uani 1 1 d . . . . .
H7A H 0.5256 0.2201 0.1401 0.046 Uiso 1 1 calc R U . . .
H7B H 0.5512 0.2958 0.1607 0.046 Uiso 1 1 calc R U . . .
H7C H 0.4237 0.2880 0.1289 0.046 Uiso 1 1 calc R U . . .
C26 C 0.8598(6) 0.2582(3) 0.31877(18) 0.0265(14) Uani 1 1 d . . . . .
O45 O 0.3106(7) 0.2443(3) 0.9624(2) 0.091(2) Uani 1 1 d . . . . .
C65 C 0.2274(7) 0.3097(3) 0.80381(18) 0.0273(14) Uani 1 1 d . . . . .
H65A H 0.2904 0.2950 0.7819 0.033 Uiso 1 1 calc R U . . .
H65B H 0.1530 0.3452 0.7945 0.033 Uiso 1 1 calc R U . . .
C57 C 0.8132(7) -0.0612(3) 0.59056(18) 0.0280(14) Uani 1 1 d . . . . .
H57 H 0.8738 -0.0862 0.6084 0.034 Uiso 1 1 calc R U . . .
C14 C 0.1112(6) 0.4429(3) 0.12090(18) 0.0278(14) Uani 1 1 d . . . . .
H14A H 0.0473 0.4062 0.1085 0.033 Uiso 1 1 calc R U . . .
H14B H 0.0448 0.4748 0.1360 0.033 Uiso 1 1 calc R U . . .
C55 C 0.7336(7) -0.0999(3) 0.56511(18) 0.0297(15) Uani 1 1 d . . . . .
C72 C 0.2235(7) 0.4445(3) 0.93385(19) 0.0308(15) Uani 1 1 d . . . . .
C71 C 0.3903(6) 0.4421(3) 0.87909(18) 0.0287(14) Uani 1 1 d . . . . .
H71A H 0.4530 0.4049 0.8915 0.034 Uiso 1 1 calc R U . . .
H71B H 0.4577 0.4739 0.8642 0.034 Uiso 1 1 calc R U . . .
C75 C 0.1362(7) 0.5611(3) 0.96241(19) 0.0333(16) Uani 1 1 d . . . . .
C69 C 0.8227(7) 0.4314(3) 0.7896(2) 0.0331(16) Uani 1 1 d . . . . .
H69A H 0.8290 0.4146 0.7633 0.050 Uiso 1 1 calc R U . . .
H69B H 0.9241 0.4332 0.8006 0.050 Uiso 1 1 calc R U . . .
H69C H 0.7780 0.4796 0.7902 0.050 Uiso 1 1 calc R U . . .
C64 C 0.0246(7) 0.2635(3) 0.85082(19) 0.0338(16) Uani 1 1 d . . . . .
H64A H -0.0302 0.2207 0.8595 0.051 Uiso 1 1 calc R U . . .
H64B H -0.0469 0.2987 0.8406 0.051 Uiso 1 1 calc R U . . .
H64C H 0.0791 0.2847 0.8723 0.051 Uiso 1 1 calc R U . . .
C27 C 0.9762(6) 0.2367(3) 0.34990(19) 0.0303(15) Uani 1 1 d . . . . .
H27A H 1.0271 0.2799 0.3593 0.045 Uiso 1 1 calc R U . . .
H27B H 1.0508 0.2037 0.3390 0.045 Uiso 1 1 calc R U . . .
H27C H 0.9238 0.2129 0.3710 0.045 Uiso 1 1 calc R U . . .
C35 C 0.6875(7) -0.0609(3) 0.40959(19) 0.0289(15) Uani 1 1 d . . . . .
H35 H 0.6264 -0.0859 0.3918 0.035 Uiso 1 1 calc R U . . .
O32 O 0.1882(7) 0.2448(3) 0.0381(2) 0.089(2) Uani 1 1 d . . . . .
C58 C 0.5725(6) 0.0683(3) 0.8376(2) 0.0330(16) Uani 1 1 d . . . . .
C63 C 0.0604(7) 0.2060(3) 0.7850(2) 0.0387(17) Uani 1 1 d . . . . .
H63A H 0.1358 0.1914 0.7662 0.058 Uiso 1 1 calc R U . . .
H63B H -0.0096 0.2404 0.7734 0.058 Uiso 1 1 calc R U . . .
H63C H 0.0046 0.1637 0.7937 0.058 Uiso 1 1 calc R U . . .
O36 O 0.8104(7) 0.2555(3) 0.5381(2) 0.089(2) Uani 1 1 d . . . . .
C22 C 0.4289(7) 0.4321(3) 0.3372(2) 0.0332(16) Uani 1 1 d . . . . .
C17 C 0.2671(7) 0.6000(3) 0.06509(19) 0.0302(15) Uani 1 1 d . . . . .
C31 C 0.1771(7) 0.0690(3) 0.2893(2) 0.0361(16) Uani 1 1 d . . . . .
H31A H 0.1753 0.0857 0.2629 0.054 Uiso 1 1 calc R U . . .
H31B H 0.0743 0.0685 0.2995 0.054 Uiso 1 1 calc R U . . .
H31C H 0.2193 0.0204 0.2903 0.054 Uiso 1 1 calc R U . . .
C52 C 0.8908(7) 0.0572(3) 0.62133(18) 0.0295(15) Uani 1 1 d . . . . .
H52A H 0.9555 0.0937 0.6090 0.035 Uiso 1 1 calc R U . . .
H52B H 0.9562 0.0249 0.6364 0.035 Uiso 1 1 calc R U . . .
C8 C 0.4401(7) 0.2062(4) 0.2151(2) 0.0392(17) Uani 1 1 d . . . . .
H8C H 0.3643 0.1900 0.2334 0.059 Uiso 1 1 calc R U . . .
H8D H 0.5073 0.2411 0.2272 0.059 Uiso 1 1 calc R U . . .
H8E H 0.4989 0.1648 0.2063 0.059 Uiso 1 1 calc R U . . .
C46 C 0.5608(7) 0.2937(3) 0.7153(2) 0.0379(17) Uani 1 1 d . . . . .
H46A H 0.6360 0.3065 0.7345 0.057 Uiso 1 1 calc R U . . .
H46B H 0.4880 0.2600 0.7263 0.057 Uiso 1 1 calc R U . . .
H46C H 0.5082 0.3372 0.7068 0.057 Uiso 1 1 calc R U . . .
C50 C 1.3228(6) 0.0692(3) 0.7105(2) 0.0355(16) Uani 1 1 d . . . . .
H50A H 1.3255 0.0860 0.7369 0.053 Uiso 1 1 calc R U . . .
H50B H 1.4253 0.0684 0.7002 0.053 Uiso 1 1 calc R U . . .
H50C H 1.2802 0.0206 0.7097 0.053 Uiso 1 1 calc R U . . .
C33 C 0.6101(6) 0.0569(3) 0.37880(18) 0.0290(15) Uani 1 1 d . . . . .
H33A H 0.5445 0.0933 0.3910 0.035 Uiso 1 1 calc R U . . .
H33B H 0.5454 0.0244 0.3637 0.035 Uiso 1 1 calc R U . . .
O35 O 0.6884(7) 0.2551(3) 0.4622(2) 0.092(2) Uani 1 1 d . . . . .
C25 C 0.9413(7) 0.2934(3) 0.2846(2) 0.0394(17) Uani 1 1 d . . . . .
H25A H 0.8670 0.3071 0.2654 0.059 Uiso 1 1 calc R U . . .
H25B H 1.0131 0.2591 0.2737 0.059 Uiso 1 1 calc R U . . .
H25C H 0.9953 0.3364 0.2932 0.059 Uiso 1 1 calc R U . . .
C12 C -0.3242(7) 0.4318(3) 0.2104(2) 0.0374(17) Uani 1 1 d . . . . .
H12A H -0.3244 0.4162 0.2370 0.056 Uiso 1 1 calc R U . . .
H12B H -0.4274 0.4309 0.2006 0.056 Uiso 1 1 calc R U . . .
H12C H -0.2843 0.4809 0.2087 0.056 Uiso 1 1 calc R U . . .
C42 C 1.1920(7) 0.3727(4) 0.6608(2) 0.049(2) Uani 1 1 d . . . . .
H42A H 1.1771 0.3386 0.6818 0.073 Uiso 1 1 calc R U . . .
H42B H 1.2920 0.3946 0.6629 0.073 Uiso 1 1 calc R U . . .
H42C H 1.1841 0.3472 0.6366 0.073 Uiso 1 1 calc R U . . .
C20 C 0.4237(8) 0.4736(4) 0.2996(2) 0.0472(19) Uani 1 1 d . . . . .
H20A H 0.5122 0.5050 0.2977 0.071 Uiso 1 1 calc R U . . .
H20B H 0.3319 0.5029 0.2987 0.071 Uiso 1 1 calc R U . . .
H20C H 0.4238 0.4396 0.2784 0.071 Uiso 1 1 calc R U . . .
C39 C 1.0847(8) 0.4846(4) 0.6292(2) 0.0472(19) Uani 1 1 d . . . . .
H39A H 1.0738 0.4581 0.6053 0.071 Uiso 1 1 calc R U . . .
H39B H 1.1840 0.5076 0.6299 0.071 Uiso 1 1 calc R U . . .
H39C H 1.0061 0.5214 0.6309 0.071 Uiso 1 1 calc R U . . .
C56 C 0.7406(8) -0.1820(3) 0.5627(2) 0.0416(18) Uani 1 1 d . . . . .
H56A H 0.8028 -0.2007 0.5835 0.062 Uiso 1 1 calc R U . . .
H56B H 0.7850 -0.1962 0.5383 0.062 Uiso 1 1 calc R U . . .
H56C H 0.6386 -0.2018 0.5647 0.062 Uiso 1 1 calc R U . . .
C59 C 0.5763(8) 0.0266(4) 0.7996(2) 0.048(2) Uani 1 1 d . . . . .
H59A H 0.4853 -0.0029 0.7974 0.073 Uiso 1 1 calc R U . . .
H59B H 0.6654 -0.0046 0.7990 0.073 Uiso 1 1 calc R U . . .
H59C H 0.5808 0.0607 0.7784 0.073 Uiso 1 1 calc R U . . .
C76 C 0.2420(9) 0.6823(3) 0.9375(2) 0.0464(19) Uani 1 1 d . . . . .
H76A H 0.3064 0.7010 0.9172 0.070 Uiso 1 1 calc R U . . .
H76B H 0.2843 0.6959 0.9622 0.070 Uiso 1 1 calc R U . . .
H76C H 0.1405 0.7026 0.9350 0.070 Uiso 1 1 calc R U . . .
C61 C 0.5871(8) 0.0162(4) 0.8717(2) 0.0475(19) Uani 1 1 d . . . . .
H61A H 0.5889 0.0439 0.8953 0.071 Uiso 1 1 calc R U . . .
H61B H 0.6806 -0.0114 0.8693 0.071 Uiso 1 1 calc R U . . .
H61C H 0.5009 -0.0167 0.8720 0.071 Uiso 1 1 calc R U . . .
C3 C -0.0865(7) 0.0156(4) 0.1288(2) 0.0452(19) Uani 1 1 d . . . . .
H3A H -0.0823 0.0426 0.1049 0.068 Uiso 1 1 calc R U . . .
H3B H -0.1831 -0.0097 0.1306 0.068 Uiso 1 1 calc R U . . .
H3C H -0.0040 -0.0195 0.1295 0.068 Uiso 1 1 calc R U . . .
C40 C 1.0760(8) 0.4739(4) 0.7005(2) 0.049(2) Uani 1 1 d . . . . .
H40A H 0.9872 0.5049 0.7027 0.074 Uiso 1 1 calc R U . . .
H40B H 1.1674 0.5034 0.7012 0.074 Uiso 1 1 calc R U . . .
H40C H 1.0774 0.4398 0.7218 0.074 Uiso 1 1 calc R U . . .
C21 C 0.3084(7) 0.3720(4) 0.3396(2) 0.050(2) Uani 1 1 d . . . . .
H21A H 0.3090 0.3441 0.3160 0.075 Uiso 1 1 calc R U . . .
H21B H 0.2088 0.3937 0.3432 0.075 Uiso 1 1 calc R U . . .
H21C H 0.3312 0.3402 0.3611 0.075 Uiso 1 1 calc R U . . .
C23 C 0.4144(8) 0.4848(4) 0.3712(2) 0.0472(19) Uani 1 1 d . . . . .
H23A H 0.4177 0.4578 0.3950 0.071 Uiso 1 1 calc R U . . .
H23B H 0.3185 0.5107 0.3694 0.071 Uiso 1 1 calc R U . . .
H23C H 0.4978 0.5193 0.3705 0.071 Uiso 1 1 calc R U . . .
C19 C 0.2609(8) 0.6825(3) 0.0624(2) 0.0446(19) Uani 1 1 d . . . . .
H19A H 0.2101 0.6965 0.0389 0.067 Uiso 1 1 calc R U . . .
H19B H 0.3636 0.7018 0.0625 0.067 Uiso 1 1 calc R U . . .
H19C H 0.2051 0.7016 0.0842 0.067 Uiso 1 1 calc R U . . .
C4 C -0.1926(7) 0.1275(4) 0.1599(3) 0.050(2) Uani 1 1 d . . . . .
H4C H -0.1847 0.1590 0.1821 0.075 Uiso 1 1 calc R U . . .
H4D H -0.2928 0.1054 0.1593 0.075 Uiso 1 1 calc R U . . .
H4E H -0.1772 0.1558 0.1367 0.075 Uiso 1 1 calc R U . . .
C60 C 0.6917(7) 0.1274(4) 0.8398(3) 0.052(2) Uani 1 1 d . . . . .
H60A H 0.6867 0.1572 0.8169 0.078 Uiso 1 1 calc R U . . .
H60B H 0.7919 0.1055 0.8417 0.078 Uiso 1 1 calc R U . . .
H60C H 0.6730 0.1573 0.8622 0.078 Uiso 1 1 calc R U . . .
C37 C 0.7596(9) -0.1822(3) 0.4373(2) 0.049(2) Uani 1 1 d . . . . .
H37A H 0.7103 -0.1962 0.4611 0.074 Uiso 1 1 calc R U . . .
H37B H 0.8615 -0.2024 0.4365 0.074 Uiso 1 1 calc R U . . .
H37C H 0.7013 -0.2005 0.4157 0.074 Uiso 1 1 calc R U . . .
C1 C -0.0771(8) 0.0261(4) 0.2008(2) 0.050(2) Uani 1 1 d . . . . .
H1A H 0.0132 -0.0038 0.2034 0.076 Uiso 1 1 calc R U . . .
H1B H -0.1669 -0.0045 0.2013 0.076 Uiso 1 1 calc R U . . .
H1C H -0.0817 0.0605 0.2218 0.076 Uiso 1 1 calc R U . . .

loop_
_atom_site_aniso_label
_atom_site_aniso_U_11
_atom_site_aniso_U_22
_atom_site_aniso_U_33
_atom_site_aniso_U_23
_atom_site_aniso_U_13
_atom_site_aniso_U_12
O28 0.020(2) 0.021(2) 0.038(3) 0.0033(19) -0.0004(18) -0.0024(17)
O5 0.019(2) 0.025(2) 0.041(3) 0.000(2) 0.0021(19) 0.0004(18)
O10 0.020(2) 0.029(2) 0.036(3) -0.0024(19) 0.0016(18) -0.0027(18)
O20 0.019(2) 0.026(2) 0.039(3) 0.003(2) -0.0006(18) 0.0005(18)
O15 0.018(2) 0.028(2) 0.047(3) -0.003(2) 0.0019(19) -0.0019(17)
O49 0.023(2) 0.025(2) 0.045(3) 0.008(2) -0.0016(19) 0.0047(18)
O18 0.023(2) 0.024(2) 0.043(3) -0.002(2) -0.0027(19) 0.0035(18)
O4 0.019(2) 0.029(2) 0.044(3) 0.008(2) -0.0024(19) 0.0008(18)
O8 0.019(2) 0.028(2) 0.042(3) 0.005(2) -0.0002(19) 0.0022(18)
O2 0.036(2) 0.026(2) 0.038(3) 0.005(2) 0.006(2) 0.0054(19)
O24 0.033(2) 0.025(2) 0.038(3) -0.003(2) 0.009(2) -0.0071(19)
O14 0.020(2) 0.030(2) 0.044(3) 0.007(2) -0.0036(19) -0.0035(18)
O17 0.033(2) 0.027(2) 0.040(3) -0.003(2) -0.003(2) 0.0041(19)
O16 0.023(2) 0.030(2) 0.046(3) -0.008(2) -0.001(2) 0.0065(19)
O13 0.034(2) 0.027(2) 0.037(3) -0.001(2) -0.007(2) -0.0061(19)
O25 0.024(2) 0.026(2) 0.047(3) -0.005(2) 0.004(2) -0.0058(18)
O3 0.022(2) 0.032(2) 0.043(3) 0.006(2) 0.003(2) 0.0046(19)
O22 0.020(2) 0.031(2) 0.043(3) -0.002(2) -0.0042(19) 0.0018(18)
O23 0.024(2) 0.031(2) 0.043(3) -0.002(2) 0.002(2) -0.0040(19)
O11 0.049(3) 0.028(3) 0.038(3) 0.002(2) 0.000(2) 0.001(2)
O27 0.046(3) 0.025(3) 0.038(3) 0.000(2) 0.001(2) 0.004(2)
O9 0.026(2) 0.028(2) 0.044(3) 0.006(2) 0.001(2) -0.0027(19)
O6 0.044(3) 0.027(3) 0.042(3) 0.003(2) -0.001(2) -0.003(2)
O12 0.044(3) 0.034(3) 0.036(3) -0.001(2) -0.006(2) 0.003(2)
O7 0.041(3) 0.033(2) 0.039(3) -0.006(2) 0.012(2) -0.002(2)
O19 0.043(3) 0.030(3) 0.045(3) 0.002(2) -0.001(2) -0.006(2)
O21 0.037(3) 0.039(3) 0.040(3) 0.002(2) -0.009(2) -0.001(2)
O26 0.045(3) 0.035(3) 0.036(3) 0.002(2) 0.010(2) 0.001(2)
N12 0.032(3) 0.021(3) 0.027(3) 0.007(2) -0.001(2) 0.004(2)
N10 0.016(2) 0.021(3) 0.034(3) -0.004(2) -0.001(2) -0.001(2)
N15 0.020(3) 0.017(2) 0.033(3) 0.000(2) -0.002(2) -0.001(2)
N7 0.019(2) 0.018(2) 0.033(3) 0.008(2) 0.001(2) 0.001(2)
N106 0.026(3) 0.026(3) 0.028(3) -0.004(2) 0.000(2) 0.001(2)
O44 0.054(3) 0.052(3) 0.041(3) 0.002(2) 0.003(2) -0.002(2)
N3 0.023(3) 0.017(2) 0.030(3) 0.003(2) 0.003(2) 0.002(2)
N1 0.031(3) 0.020(3) 0.030(3) 0.001(2) 0.006(2) 0.008(2)
N13 0.032(3) 0.026(3) 0.026(3) 0.003(2) 0.006(2) -0.005(2)
N105 0.028(3) 0.018(2) 0.028(3) -0.001(2) -0.001(2) 0.004(2)
N108 0.023(3) 0.023(3) 0.035(3) 0.002(2) 0.003(2) 0.000(2)
N2 0.023(3) 0.023(3) 0.030(3) 0.002(2) 0.004(2) 0.002(2)
N107 0.028(3) 0.021(3) 0.029(3) 0.000(2) 0.000(2) -0.003(2)
O37 0.058(3) 0.044(3) 0.049(3) 0.002(2) -0.004(2) 0.005(2)
N14 0.026(3) 0.021(3) 0.027(3) 0.002(2) 0.002(2) -0.004(2)
N11 0.023(3) 0.029(3) 0.026(3) 0.002(2) 0.000(2) 0.006(2)
O48 0.063(3) 0.045(3) 0.055(4) 0.004(3) -0.002(3) 0.001(3)
N5 0.031(3) 0.027(3) 0.025(3) 0.001(2) -0.003(2) -0.007(2)
O34 0.062(3) 0.045(3) 0.041(3) -0.002(2) -0.001(2) -0.002(2)
O31 0.055(3) 0.046(3) 0.049(3) 0.002(2) 0.000(2) 0.003(2)
O39 0.056(3) 0.049(3) 0.053(4) 0.001(3) 0.001(3) 0.004(2)
O41 0.048(3) 0.055(3) 0.067(4) 0.001(3) 0.000(3) -0.001(2)
N6 0.032(3) 0.024(3) 0.024(3) 0.006(2) 0.003(2) -0.005(2)
O30 0.057(3) 0.051(3) 0.071(4) -0.003(3) -0.001(3) -0.001(3)
O33 0.058(3) 0.048(3) 0.060(4) 0.006(3) -0.004(3) -0.001(2)
O40 0.058(3) 0.058(3) 0.075(4) 0.001(3) 0.007(3) -0.009(3)
O38 0.056(3) 0.048(3) 0.063(4) 0.001(3) 0.001(3) -0.003(2)
O47 0.050(3) 0.058(3) 0.071(4) 0.001(3) 0.001(3) -0.005(3)
O29 0.053(3) 0.054(3) 0.083(4) -0.006(3) -0.004(3) 0.000(3)
O43 0.057(3) 0.058(3) 0.072(4) -0.003(3) 0.000(3) -0.003(3)
O46 0.054(3) 0.056(3) 0.081(4) 0.006(3) -0.004(3) -0.006(3)
C67 0.019(3) 0.019(3) 0.028(4) -0.001(3) 0.002(3) 0.004(2)
C49 0.012(3) 0.020(3) 0.036(4) -0.014(3) 0.006(3) -0.009(2)
O42 0.058(3) 0.059(3) 0.072(4) 0.005(3) 0.006(3) 0.006(3)
C30 0.015(3) 0.026(3) 0.033(4) 0.011(3) -0.003(3) -0.002(3)
C24 0.025(3) 0.013(3) 0.041(4) 0.002(3) 0.004(3) -0.002(3)
C62 0.026(3) 0.014(3) 0.044(5) -0.001(3) 0.000(3) -0.005(3)
C11 0.020(3) 0.020(3) 0.034(4) 0.007(3) -0.002(3) -0.003(3)
C51 0.023(3) 0.021(3) 0.031(4) 0.003(3) 0.002(3) 0.002(3)
C32 0.023(3) 0.020(3) 0.031(4) 0.000(3) 0.001(3) -0.003(3)
C9 0.027(3) 0.020(3) 0.030(4) 0.003(3) 0.002(3) -0.002(3)
C28 0.027(3) 0.021(3) 0.026(4) 0.005(3) 0.003(3) 0.003(3)
C43 0.025(3) 0.015(3) 0.040(4) -0.002(3) 0.006(3) 0.001(3)
C53 0.032(3) 0.025(3) 0.025(4) -0.004(3) 0.004(3) -0.004(3)
C70 0.026(3) 0.016(3) 0.034(4) 0.004(3) -0.005(3) -0.002(3)
C29 0.021(3) 0.028(3) 0.036(4) 0.003(3) -0.003(3) 0.003(3)
C41 0.019(3) 0.021(3) 0.049(5) 0.003(3) -0.002(3) -0.004(3)
C48 0.024(3) 0.024(3) 0.032(4) -0.005(3) -0.001(3) -0.004(3)
C13 0.023(3) 0.016(3) 0.030(4) -0.001(3) 0.003(3) 0.003(2)
C44 0.019(3) 0.022(3) 0.038(4) -0.001(3) 0.007(3) -0.005(2)
C10 0.021(3) 0.026(3) 0.036(4) 0.002(3) 0.003(3) -0.002(3)
C74 0.031(3) 0.029(3) 0.025(4) 0.002(3) -0.001(3) -0.010(3)
C5 0.023(3) 0.020(3) 0.047(5) 0.001(3) 0.001(3) 0.000(3)
C66 0.017(3) 0.021(3) 0.041(4) -0.002(3) -0.005(3) 0.002(2)
C38 0.029(3) 0.025(3) 0.029(4) -0.004(3) 0.008(3) -0.005(3)
C16 0.030(3) 0.032(4) 0.025(4) 0.005(3) -0.001(3) 0.001(3)
C47 0.026(3) 0.020(3) 0.034(4) -0.004(3) -0.001(3) -0.002(3)
C6 0.024(3) 0.021(3) 0.033(4) 0.008(3) -0.002(3) -0.004(3)
C36 0.029(3) 0.023(3) 0.029(4) 0.004(3) -0.002(3) -0.001(3)
C34 0.032(4) 0.029(4) 0.029(4) 0.000(3) 0.001(3) -0.002(3)
C54 0.026(3) 0.041(4) 0.025(4) -0.003(3) 0.001(3) -0.003(3)
C45 0.022(3) 0.030(3) 0.043(4) -0.005(3) -0.005(3) -0.008(3)
C68 0.017(3) 0.018(3) 0.040(4) 0.001(3) 0.003(3) 0.002(2)
C2 0.020(3) 0.022(3) 0.049(5) 0.004(3) -0.005(3) -0.005(3)
C73 0.028(3) 0.030(3) 0.025(4) 0.003(3) -0.004(3) -0.006(3)
C18 0.025(3) 0.025(3) 0.036(4) -0.005(3) -0.001(3) 0.007(3)
C15 0.026(3) 0.032(4) 0.031(4) -0.002(3) -0.004(3) -0.004(3)
C7 0.023(3) 0.028(3) 0.040(4) -0.004(3) 0.006(3) -0.002(3)
C26 0.020(3) 0.023(3) 0.036(4) -0.005(3) 0.005(3) 0.000(2)
O45 0.102(5) 0.044(3) 0.128(6) 0.004(4) -0.047(4) 0.001(3)
C65 0.027(3) 0.020(3) 0.034(4) 0.003(3) 0.004(3) 0.008(3)
C57 0.027(3) 0.028(3) 0.029(4) -0.003(3) 0.006(3) 0.009(3)
C14 0.022(3) 0.023(3) 0.038(4) 0.007(3) 0.000(3) 0.004(3)
C55 0.033(4) 0.030(4) 0.026(4) -0.003(3) 0.000(3) 0.004(3)
C72 0.037(4) 0.025(4) 0.030(4) -0.004(3) -0.002(3) -0.005(3)
C71 0.026(3) 0.026(3) 0.035(4) -0.001(3) 0.002(3) 0.002(3)
C75 0.038(4) 0.031(4) 0.031(4) -0.001(3) -0.004(3) -0.002(3)
C69 0.025(3) 0.029(3) 0.045(4) -0.001(3) 0.008(3) -0.008(3)
C64 0.025(3) 0.032(4) 0.044(4) -0.002(3) 0.007(3) 0.000(3)
C27 0.019(3) 0.026(3) 0.045(4) 0.000(3) -0.002(3) -0.004(3)
C35 0.025(3) 0.029(3) 0.033(4) -0.005(3) 0.003(3) -0.005(3)
O32 0.098(5) 0.044(3) 0.127(6) -0.005(4) -0.051(4) 0.002(3)
C58 0.021(3) 0.025(3) 0.053(5) 0.008(3) 0.002(3) 0.004(3)
C63 0.040(4) 0.025(3) 0.051(5) -0.004(3) -0.016(3) -0.001(3)
O36 0.101(5) 0.039(3) 0.126(6) 0.008(3) 0.050(4) -0.003(3)
C22 0.025(3) 0.032(4) 0.043(5) 0.001(3) -0.002(3) 0.008(3)
C17 0.035(4) 0.024(3) 0.032(4) 0.000(3) 0.003(3) 0.003(3)
C31 0.028(3) 0.032(4) 0.048(5) -0.006(3) -0.008(3) -0.013(3)
C52 0.027(3) 0.028(3) 0.033(4) -0.004(3) 0.002(3) 0.001(3)
C8 0.031(4) 0.037(4) 0.049(5) 0.008(3) -0.011(3) -0.005(3)
C46 0.035(4) 0.030(4) 0.049(5) -0.008(3) 0.016(3) 0.003(3)
C50 0.021(3) 0.035(4) 0.050(5) 0.007(3) 0.000(3) 0.010(3)
C33 0.018(3) 0.030(3) 0.039(4) 0.003(3) -0.002(3) -0.001(3)
O35 0.105(5) 0.048(4) 0.123(6) -0.003(4) 0.041(4) 0.000(3)
C25 0.040(4) 0.032(4) 0.047(5) 0.013(3) 0.013(3) -0.002(3)
C12 0.029(4) 0.032(4) 0.051(5) -0.002(3) 0.013(3) 0.010(3)
C42 0.030(4) 0.034(4) 0.082(6) -0.001(4) 0.005(4) 0.003(3)
C20 0.043(4) 0.040(4) 0.059(6) 0.010(4) 0.000(4) 0.014(3)
C39 0.037(4) 0.041(4) 0.063(6) 0.011(4) -0.002(4) -0.014(3)
C56 0.060(5) 0.022(3) 0.042(5) -0.001(3) -0.015(4) 0.006(3)
C59 0.044(4) 0.035(4) 0.066(6) -0.008(4) 0.000(4) 0.021(3)
C76 0.068(5) 0.029(4) 0.042(5) -0.001(3) 0.016(4) -0.010(3)
C61 0.037(4) 0.047(4) 0.058(5) 0.007(4) -0.004(4) 0.008(3)
C3 0.032(4) 0.042(4) 0.062(5) -0.008(4) 0.003(3) -0.008(3)
C40 0.049(5) 0.038(4) 0.061(6) -0.008(4) 0.002(4) -0.018(3)
C21 0.024(4) 0.036(4) 0.090(7) -0.001(4) 0.002(4) -0.005(3)
C23 0.038(4) 0.046(4) 0.058(5) -0.011(4) 0.000(4) 0.008(3)
C19 0.057(5) 0.029(4) 0.048(5) 0.002(3) 0.015(4) 0.001(3)
C4 0.027(4) 0.030(4) 0.094(7) 0.001(4) -0.001(4) -0.002(3)
C60 0.028(4) 0.036(4) 0.093(7) 0.005(4) -0.006(4) -0.003(3)
C37 0.065(5) 0.028(4) 0.054(5) 0.003(3) -0.012(4) 0.003(3)
C1 0.047(4) 0.036(4) 0.069(6) 0.002(4) 0.004(4) -0.013(3)

loop_
_atom_type_symbol
_atom_type_description
_atom_type_scat_dispersion_real
_atom_type_scat_dispersion_imag
_atom_type_scat_source
C C 0.0033 0.0016 'International Tables Vol C Tables 4.2.6.8 and 6.1.1.4'
H H 0.0000 0.0000 'International Tables Vol C Tables 4.2.6.8 and 6.1.1.4'
N N 0.0061 0.0033 'International Tables Vol C Tables 4.2.6.8 and 6.1.1.4'
O O 0.0106 0.0060 'International Tables Vol C Tables 4.2.6.8 and 6.1.1.4'

loop_
_geom_angle_atom_site_label_1
_geom_angle_atom_site_label_2
_geom_angle_atom_site_label_3
_geom_angle
_geom_angle_site_symmetry_1
_geom_angle_site_symmetry_3
_geom_angle_publ_flag
C30 O15 C31 115.1(5) . . ?
C62 O49 C58 120.1(5) . . ?
C24 O18 C22 120.2(5) . . ?
C67 O4 C69 115.8(5) . . ?
C49 O8 C50 115.0(4) . . ?
C43 O14 C41 120.3(5) . . ?
C5 O25 C2 120.9(5) . . ?
C11 O22 C12 116.6(5) . . ?
C53 N12 C54 126.8(5) . . ?
C53 N12 H12 116.6 . . ?
C54 N12 H12 116.6 . . ?
C51 N10 C48 122.0(5) . . ?
C51 N10 C47 120.1(4) . . ?
C48 N10 C47 115.3(4) . . ?
C70 N15 C68 120.7(5) . . ?
C70 N15 C65 120.1(5) . . ?
C68 N15 C65 116.3(4) . . ?
C32 N7 C29 121.5(5) . . ?
C32 N7 C28 119.4(4) . . ?
C29 N7 C28 116.8(5) . . ?
C24 N106 C26 123.8(5) . . ?
C24 N106 H106 118.1 . . ?
C26 N106 H106 118.1 . . ?
C13 N3 C10 121.6(5) . . ?
C13 N3 C9 119.1(5) . . ?
C10 N3 C9 117.2(4) . . ?
C15 N1 C16 126.7(5) . . ?
C15 N1 H1 116.7 . . ?
C16 N1 H1 116.7 . . ?
C72 N13 C75 127.1(5) . . ?
C72 N13 H13 116.5 . . ?
C75 N13 H13 116.5 . . ?
C5 N105 C6 125.7(5) . . ?
C5 N105 H105 117.1 . . ?
C6 N105 H105 117.1 . . ?
C62 N108 C66 125.7(5) . . ?
C62 N108 H108 117.2 . . ?
C66 N108 H108 117.2 . . ?
C18 N2 C15 121.9(5) . . ?
C18 N2 C14 123.1(5) . . ?
C15 N2 C14 114.9(5) . . ?
C43 N107 C44 125.7(5) . . ?
C43 N107 H107 117.2 . . ?
C44 N107 H107 117.2 . . ?
C73 N14 C72 121.7(5) . . ?
C73 N14 C71 123.4(5) . . ?
C72 N14 C71 114.7(5) . . ?
C53 N11 C57 120.9(5) . . ?
C53 N11 C52 115.9(5) . . ?
C57 N11 C52 123.1(5) . . ?
C34 N5 C38 126.5(5) . . ?
C34 N5 H5 116.7 . . ?
C38 N5 H5 116.7 . . ?
C34 N6 C35 120.6(5) . . ?
C34 N6 C33 116.4(5) . . ?
C35 N6 C33 122.8(5) . . ?
O3 C67 O4 124.5(5) . . ?
O3 C67 C68 124.6(5) . . ?
O4 C67 C68 110.8(5) . . ?
O9 C49 O8 125.6(6) . . ?
O9 C49 C48 124.1(5) . . ?
O8 C49 C48 110.3(5) . . ?
O16 C30 O15 124.4(5) . . ?
O16 C30 C29 126.0(5) . . ?
O15 C30 C29 109.5(5) . . ?
O17 C24 O18 125.8(6) . . ?
O17 C24 N106 126.3(6) . . ?
O18 C24 N106 107.9(6) . . ?
O2 C62 O49 127.1(6) . . ?
O2 C62 N108 123.6(6) . . ?
O49 C62 N108 109.3(6) . . ?
O23 C11 O22 124.2(5) . . ?
O23 C11 C10 124.3(5) . . ?
O22 C11 C10 111.6(5) . . ?
O10 C51 N10 124.2(5) . . ?
O10 C51 C52 119.5(5) . . ?
N10 C51 C52 116.4(5) . . ?
O20 C32 N7 124.2(5) . . ?
O20 C32 C33 119.6(5) . . ?
N7 C32 C33 116.2(5) . . ?
N3 C9 C6 113.9(5) . . ?
N3 C9 H9A 108.8 . . ?
C6 C9 H9A 108.8 . . ?
N3 C9 H9B 108.8 . . ?
C6 C9 H9B 108.8 . . ?
H9A C9 H9B 107.7 . . ?
N7 C28 C26 115.2(5) . . ?
N7 C28 H28A 108.5 . . ?
C26 C28 H28A 108.5 . . ?
N7 C28 H28B 108.5 . . ?
C26 C28 H28B 108.5 . . ?
H28A C28 H28B 107.5 . . ?
O13 C43 N107 125.4(6) . . ?
O13 C43 O14 125.7(6) . . ?
N107 C43 O14 108.9(6) . . ?
O11 C53 N12 123.3(6) . . ?
O11 C53 N11 121.5(6) . . ?
N12 C53 N11 115.1(5) . . ?
O5 C70 N15 123.4(5) . . ?
O5 C70 C71 120.5(5) . . ?
N15 C70 C71 116.0(5) . . ?
N7 C29 C30 110.9(5) . . ?
N7 C29 H29A 109.5 . . ?
C30 C29 H29A 109.5 . . ?
N7 C29 H29B 109.5 . . ?
C30 C29 H29B 109.5 . . ?
H29A C29 H29B 108.1 . . ?
O14 C41 C39 102.5(5) . . ?
O14 C41 C40 111.9(5) . . ?
C39 C41 C40 109.9(5) . . ?
O14 C41 C42 109.3(5) . . ?
C39 C41 C42 111.0(5) . . ?
C40 C41 C42 111.8(6) . . ?
N10 C48 C49 112.1(4) . . ?
N10 C48 H48A 109.2 . . ?
C49 C48 H48A 109.2 . . ?
N10 C48 H48B 109.2 . . ?
C49 C48 H48B 109.2 . . ?
H48A C48 H48B 107.9 . . ?
O28 C13 N3 124.4(5) . . ?
O28 C13 C14 119.6(5) . . ?
N3 C13 C14 116.0(5) . . ?
N107 C44 C45 105.6(5) . . ?
N107 C44 C46 109.6(5) . . ?
C45 C44 C46 110.8(5) . . ?
N107 C44 C47 112.1(4) . . ?
C45 C44 C47 111.9(5) . . ?
C46 C44 C47 106.9(5) . . ?
N3 C10 C11 111.3(5) . . ?
N3 C10 H10C 109.4 . . ?
C11 C10 H10C 109.4 . . ?
N3 C10 H10D 109.4 . . ?
C11 C10 H10D 109.4 . . ?
H10C C10 H10D 108.0 . . ?
C73 C74 C75 117.9(6) . . ?
C73 C74 C76 124.2(6) . . ?
C75 C74 C76 117.9(6) . . ?
O24 C5 O25 125.6(5) . . ?
O24 C5 N105 125.3(6) . . ?
O25 C5 N105 109.1(6) . . ?
N108 C66 C63 110.6(5) . . ?
N108 C66 C64 104.8(5) . . ?
C63 C66 C64 111.7(5) . . ?
N108 C66 C65 111.3(4) . . ?
C63 C66 C65 107.8(5) . . ?
C64 C66 C65 110.7(5) . . ?
O21 C38 N5 118.6(6) . . ?
O21 C38 C36 125.7(6) . . ?
N5 C38 C36 115.7(6) . . ?
O26 C16 N1 119.5(5) . . ?
O26 C16 C17 124.8(6) . . ?
N1 C16 C17 115.7(5) . . ?
N10 C47 C44 114.3(5) . . ?
N10 C47 H47A 108.7 . . ?
C44 C47 H47A 108.7 . . ?
N10 C47 H47B 108.7 . . ?
C44 C47 H47B 108.7 . . ?
H47A C47 H47B 107.6 . . ?
N105 C6 C7 105.9(5) . . ?
N105 C6 C8 110.0(5) . . ?
C7 C6 C8 110.8(5) . . ?
N105 C6 C9 112.1(4) . . ?
C7 C6 C9 111.4(5) . . ?
C8 C6 C9 106.7(5) . . ?
C35 C36 C38 118.6(6) . . ?
C35 C36 C37 122.7(6) . . ?
C38 C36 C37 118.7(6) . . ?
O19 C34 N5 123.2(6) . . ?
O19 C34 N6 121.4(6) . . ?
N5 C34 N6 115.3(5) . . ?
O12 C54 N12 120.1(6) . . ?
O12 C54 C55 124.0(6) . . ?
N12 C54 C55 115.8(6) . . ?
C44 C45 H45A 109.5 . . ?
C44 C45 H45B 109.5 . . ?
H45A C45 H45B 109.5 . . ?
C44 C45 H45C 109.5 . . ?
H45A C45 H45C 109.5 . . ?
H45B C45 H45C 109.5 . . ?
N15 C68 C67 112.4(5) . . ?
N15 C68 H68A 109.1 . . ?
C67 C68 H68A 109.1 . . ?
N15 C68 H68B 109.1 . . ?
C67 C68 H68B 109.1 . . ?
H68A C68 H68B 107.8 . . ?
O25 C2 C3 103.4(5) . . ?
O25 C2 C4 109.4(5) . . ?
C3 C2 C4 110.3(6) . . ?
O25 C2 C1 110.7(5) . . ?
C3 C2 C1 110.5(5) . . ?
C4 C2 C1 112.3(6) . . ?
C74 C73 N14 123.8(6) . . ?
C74 C73 H73 118.1 . . ?
N14 C73 H73 118.1 . . ?
C17 C18 N2 123.3(6) . . ?
C17 C18 H18 118.3 . . ?
N2 C18 H18 118.3 . . ?
O27 C15 N1 123.9(6) . . ?
O27 C15 N2 121.6(6) . . ?
N1 C15 N2 114.4(5) . . ?
C6 C7 H7A 109.5 . . ?
C6 C7 H7B 109.5 . . ?
H7A C7 H7B 109.5 . . ?
C6 C7 H7C 109.5 . . ?
H7A C7 H7C 109.5 . . ?
H7B C7 H7C 109.5 . . ?
N106 C26 C25 111.3(5) . . ?
N106 C26 C27 104.9(5) . . ?
C25 C26 C27 110.2(5) . . ?
N106 C26 C28 111.6(4) . . ?
C25 C26 C28 107.9(5) . . ?
C27 C26 C28 110.9(5) . . ?
N15 C65 C66 114.6(5) . . ?
N15 C65 H65A 108.6 . . ?
C66 C65 H65A 108.6 . . ?
N15 C65 H65B 108.6 . . ?
C66 C65 H65B 108.6 . . ?
H65A C65 H65B 107.6 . . ?
C55 C57 N11 123.3(6) . . ?
C55 C57 H57 118.4 . . ?
N11 C57 H57 118.4 . . ?
N2 C14 C13 110.9(5) . . ?
N2 C14 H14A 109.5 . . ?
C13 C14 H14A 109.5 . . ?
N2 C14 H14B 109.5 . . ?
C13 C14 H14B 109.5 . . ?
H14A C14 H14B 108.1 . . ?
C57 C55 C54 118.1(6) . . ?
C57 C55 C56 123.3(6) . . ?
C54 C55 C56 118.7(6) . . ?
O6 C72 N13 122.8(6) . . ?
O6 C72 N14 122.7(6) . . ?
N13 C72 N14 114.5(5) . . ?
N14 C71 C70 110.3(5) . . ?
N14 C71 H71A 109.6 . . ?
C70 C71 H71A 109.6 . . ?
N14 C71 H71B 109.6 . . ?
C70 C71 H71B 109.6 . . ?
H71A C71 H71B 108.1 . . ?
O7 C75 N13 120.3(6) . . ?
O7 C75 C74 124.7(6) . . ?
N13 C75 C74 115.0(6) . . ?
O4 C69 H69A 109.5 . . ?
O4 C69 H69B 109.5 . . ?
H69A C69 H69B 109.5 . . ?
O4 C69 H69C 109.5 . . ?
H69A C69 H69C 109.5 . . ?
H69B C69 H69C 109.5 . . ?
C66 C64 H64A 109.5 . . ?
C66 C64 H64B 109.5 . . ?
H64A C64 H64B 109.5 . . ?
C66 C64 H64C 109.5 . . ?
H64A C64 H64C 109.5 . . ?
H64B C64 H64C 109.5 . . ?
C26 C27 H27A 109.5 . . ?
C26 C27 H27B 109.5 . . ?
H27A C27 H27B 109.5 . . ?
C26 C27 H27C 109.5 . . ?
H27A C27 H27C 109.5 . . ?
H27B C27 H27C 109.5 . . ?
C36 C35 N6 123.3(6) . . ?
C36 C35 H35 118.4 . . ?
N6 C35 H35 118.4 . . ?
O49 C58 C60 109.6(5) . . ?
O49 C58 C59 110.2(5) . . ?
C60 C58 C59 113.0(6) . . ?
O49 C58 C61 102.2(5) . . ?
C60 C58 C61 110.6(6) . . ?
C59 C58 C61 110.8(6) . . ?
C66 C63 H63A 109.5 . . ?
C66 C63 H63B 109.5 . . ?
H63A C63 H63B 109.5 . . ?
C66 C63 H63C 109.5 . . ?
H63A C63 H63C 109.5 . . ?
H63B C63 H63C 109.5 . . ?
O18 C22 C20 111.3(5) . . ?
O18 C22 C21 108.7(5) . . ?
C20 C22 C21 112.9(6) . . ?
O18 C22 C23 102.3(5) . . ?
C20 C22 C23 110.1(6) . . ?
C21 C22 C23 111.0(6) . . ?
C18 C17 C16 118.0(6) . . ?
C18 C17 C19 124.2(6) . . ?
C16 C17 C19 117.8(5) . . ?
O15 C31 H31A 109.5 . . ?
O15 C31 H31B 109.5 . . ?
H31A C31 H31B 109.5 . . ?
O15 C31 H31C 109.5 . . ?
H31A C31 H31C 109.5 . . ?
H31B C31 H31C 109.5 . . ?
N11 C52 C51 110.4(5) . . ?
N11 C52 H52A 109.6 . . ?
C51 C52 H52A 109.6 . . ?
N11 C52 H52B 109.6 . . ?
C51 C52 H52B 109.6 . . ?
H52A C52 H52B 108.1 . . ?
C6 C8 H8C 109.5 . . ?
C6 C8 H8D 109.5 . . ?
H8C C8 H8D 109.5 . . ?
C6 C8 H8E 109.5 . . ?
H8C C8 H8E 109.5 . . ?
H8D C8 H8E 109.5 . . ?
C44 C46 H46A 109.5 . . ?
C44 C46 H46B 109.5 . . ?
H46A C46 H46B 109.5 . . ?
C44 C46 H46C 109.5 . . ?
H46A C46 H46C 109.5 . . ?
H46B C46 H46C 109.5 . . ?
O8 C50 H50A 109.5 . . ?
O8 C50 H50B 109.5 . . ?
H50A C50 H50B 109.5 . . ?
O8 C50 H50C 109.5 . . ?
H50A C50 H50C 109.5 . . ?
H50B C50 H50C 109.5 . . ?
N6 C33 C32 110.4(5) . . ?
N6 C33 H33A 109.6 . . ?
C32 C33 H33A 109.6 . . ?
N6 C33 H33B 109.6 . . ?
C32 C33 H33B 109.6 . . ?
H33A C33 H33B 108.1 . . ?
C26 C25 H25A 109.5 . . ?
C26 C25 H25B 109.5 . . ?
H25A C25 H25B 109.5 . . ?
C26 C25 H25C 109.5 . . ?
H25A C25 H25C 109.5 . . ?
H25B C25 H25C 109.5 . . ?
O22 C12 H12A 109.5 . . ?
O22 C12 H12B 109.5 . . ?
H12A C12 H12B 109.5 . . ?
O22 C12 H12C 109.5 . . ?
H12A C12 H12C 109.5 . . ?
H12B C12 H12C 109.5 . . ?
C41 C42 H42A 109.5 . . ?
C41 C42 H42B 109.5 . . ?
H42A C42 H42B 109.5 . . ?
C41 C42 H42C 109.5 . . ?
H42A C42 H42C 109.5 . . ?
H42B C42 H42C 109.5 . . ?
C22 C20 H20A 109.5 . . ?
C22 C20 H20B 109.5 . . ?
H20A C20 H20B 109.5 . . ?
C22 C20 H20C 109.5 . . ?
H20A C20 H20C 109.5 . . ?
H20B C20 H20C 109.5 . . ?
C41 C39 H39A 109.5 . . ?
C41 C39 H39B 109.5 . . ?
H39A C39 H39B 109.5 . . ?
C41 C39 H39C 109.5 . . ?
H39A C39 H39C 109.5 . . ?
H39B C39 H39C 109.5 . . ?
C55 C56 H56A 109.5 . . ?
C55 C56 H56B 109.5 . . ?
H56A C56 H56B 109.5 . . ?
C55 C56 H56C 109.5 . . ?
H56A C56 H56C 109.5 . . ?
H56B C56 H56C 109.5 . . ?
C58 C59 H59A 109.5 . . ?
C58 C59 H59B 109.5 . . ?
H59A C59 H59B 109.5 . . ?
C58 C59 H59C 109.5 . . ?
H59A C59 H59C 109.5 . . ?
H59B C59 H59C 109.5 . . ?
C74 C76 H76A 109.5 . . ?
C74 C76 H76B 109.5 . . ?
H76A C76 H76B 109.5 . . ?
C74 C76 H76C 109.5 . . ?
H76A C76 H76C 109.5 . . ?
H76B C76 H76C 109.5 . . ?
C58 C61 H61A 109.5 . . ?
C58 C61 H61B 109.5 . . ?
H61A C61 H61B 109.5 . . ?
C58 C61 H61C 109.5 . . ?
H61A C61 H61C 109.5 . . ?
H61B C61 H61C 109.5 . . ?
C2 C3 H3A 109.5 . . ?
C2 C3 H3B 109.5 . . ?
H3A C3 H3B 109.5 . . ?
C2 C3 H3C 109.5 . . ?
H3A C3 H3C 109.5 . . ?
H3B C3 H3C 109.5 . . ?
C41 C40 H40A 109.5 . . ?
C41 C40 H40B 109.5 . . ?
H40A C40 H40B 109.5 . . ?
C41 C40 H40C 109.5 . . ?
H40A C40 H40C 109.5 . . ?
H40B C40 H40C 109.5 . . ?
C22 C21 H21A 109.5 . . ?
C22 C21 H21B 109.5 . . ?
H21A C21 H21B 109.5 . . ?
C22 C21 H21C 109.5 . . ?
H21A C21 H21C 109.5 . . ?
H21B C21 H21C 109.5 . . ?
C22 C23 H23A 109.5 . . ?
C22 C23 H23B 109.5 . . ?
H23A C23 H23B 109.5 . . ?
C22 C23 H23C 109.5 . . ?
H23A C23 H23C 109.5 . . ?
H23B C23 H23C 109.5 . . ?
C17 C19 H19A 109.5 . . ?
C17 C19 H19B 109.5 . . ?
H19A C19 H19B 109.5 . . ?
C17 C19 H19C 109.5 . . ?
H19A C19 H19C 109.5 . . ?
H19B C19 H19C 109.5 . . ?
C2 C4 H4C 109.5 . . ?
C2 C4 H4D 109.5 . . ?
H4C C4 H4D 109.5 . . ?
C2 C4 H4E 109.5 . . ?
H4C C4 H4E 109.5 . . ?
H4D C4 H4E 109.5 . . ?
C58 C60 H60A 109.5 . . ?
C58 C60 H60B 109.5 . . ?
H60A C60 H60B 109.5 . . ?
C58 C60 H60C 109.5 . . ?
H60A C60 H60C 109.5 . . ?
H60B C60 H60C 109.5 . . ?
C36 C37 H37A 109.5 . . ?
C36 C37 H37B 109.5 . . ?
H37A C37 H37B 109.5 . . ?
C36 C37 H37C 109.5 . . ?
H37A C37 H37C 109.5 . . ?
H37B C37 H37C 109.5 . . ?
C2 C1 H1A 109.5 . . ?
C2 C1 H1B 109.5 . . ?
H1A C1 H1B 109.5 . . ?
C2 C1 H1C 109.5 . . ?
H1A C1 H1C 109.5 . . ?
H1B C1 H1C 109.5 . . ?

loop_
_geom_bond_atom_site_label_1
_geom_bond_atom_site_label_2
_geom_bond_distance
_geom_bond_site_symmetry_2
_geom_bond_publ_flag
O28 C13 1.215(6) . ?
O5 C70 1.226(6) . ?
O10 C51 1.233(6) . ?
O20 C32 1.228(6) . ?
O15 C30 1.353(6) . ?
O15 C31 1.463(7) . ?
O49 C62 1.334(7) . ?
O49 C58 1.487(7) . ?
O18 C24 1.357(7) . ?
O18 C22 1.483(7) . ?
O4 C67 1.342(7) . ?
O4 C69 1.457(7) . ?
O8 C49 1.335(6) . ?
O8 C50 1.463(7) . ?
O2 C62 1.224(7) . ?
O24 C5 1.218(7) . ?
O14 C43 1.356(7) . ?
O14 C41 1.472(7) . ?
O17 C24 1.208(7) . ?
O16 C30 1.195(7) . ?
O13 C43 1.206(7) . ?
O25 C5 1.346(7) . ?
O25 C2 1.483(6) . ?
O3 C67 1.199(7) . ?
O22 C11 1.330(6) . ?
O22 C12 1.466(7) . ?
O23 C11 1.213(7) . ?
O11 C53 1.218(7) . ?
O27 C15 1.218(7) . ?
O9 C49 1.194(7) . ?
O6 C72 1.220(7) . ?
O12 C54 1.248(7) . ?
O7 C75 1.242(7) . ?
O19 C34 1.228(7) . ?
O21 C38 1.251(7) . ?
O26 C16 1.243(7) . ?
N12 C53 1.363(7) . ?
N12 C54 1.366(8) . ?
N12 H12 0.8600 . ?
N10 C51 1.332(7) . ?
N10 C48 1.465(7) . ?
N10 C47 1.479(7) . ?
N15 C70 1.361(7) . ?
N15 C68 1.453(7) . ?
N15 C65 1.461(7) . ?
N7 C32 1.355(7) . ?
N7 C29 1.460(7) . ?
N7 C28 1.465(7) . ?
N106 C24 1.359(8) . ?
N106 C26 1.490(7) . ?
N106 H106 0.8600 . ?
N3 C13 1.355(7) . ?
N3 C10 1.455(7) . ?
N3 C9 1.472(7) . ?
N1 C15 1.357(7) . ?
N1 C16 1.387(7) . ?
N1 H1 0.8600 . ?
N13 C72 1.367(7) . ?
N13 C75 1.382(8) . ?
N13 H13 0.8600 . ?
N105 C5 1.355(7) . ?
N105 C6 1.483(7) . ?
N105 H105 0.8600 . ?
N108 C62 1.363(7) . ?
N108 C66 1.485(7) . ?
N108 H108 0.8600 . ?
N2 C18 1.365(7) . ?
N2 C15 1.392(8) . ?
N2 C14 1.445(7) . ?
N107 C43 1.347(8) . ?
N107 C44 1.480(7) . ?
N107 H107 0.8600 . ?
N14 C73 1.373(7) . ?
N14 C72 1.374(8) . ?
N14 C71 1.452(7) . ?
N11 C53 1.386(8) . ?
N11 C57 1.389(7) . ?
N11 C52 1.452(7) . ?
N5 C34 1.355(8) . ?
N5 C38 1.387(7) . ?
N5 H5 0.8600 . ?
N6 C34 1.379(8) . ?
N6 C35 1.387(7) . ?
N6 C33 1.444(8) . ?
C67 C68 1.516(8) . ?
C49 C48 1.512(8) . ?
C30 C29 1.519(8) . ?
C11 C10 1.520(8) . ?
C51 C52 1.536(8) . ?
C32 C33 1.534(8) . ?
C9 C6 1.547(8) . ?
C9 H9A 0.9700 . ?
C9 H9B 0.9700 . ?
C28 C26 1.538(8) . ?
C28 H28A 0.9700 . ?
C28 H28B 0.9700 . ?
C70 C71 1.530(8) . ?
C29 H29A 0.9700 . ?
C29 H29B 0.9700 . ?
C41 C39 1.505(9) . ?
C41 C40 1.511(9) . ?
C41 C42 1.519(8) . ?
C48 H48A 0.9700 . ?
C48 H48B 0.9700 . ?
C13 C14 1.539(8) . ?
C44 C45 1.522(8) . ?
C44 C46 1.526(8) . ?
C44 C47 1.530(8) . ?
C10 H10C 0.9700 . ?
C10 H10D 0.9700 . ?
C74 C73 1.322(8) . ?
C74 C75 1.460(9) . ?
C74 C76 1.507(8) . ?
C66 C63 1.510(8) . ?
C66 C64 1.537(8) . ?
C66 C65 1.547(8) . ?
C38 C36 1.429(8) . ?
C16 C17 1.448(8) . ?
C47 H47A 0.9700 . ?
C47 H47B 0.9700 . ?
C6 C7 1.514(8) . ?
C6 C8 1.523(9) . ?
C36 C35 1.328(8) . ?
C36 C37 1.503(8) . ?
C54 C55 1.460(9) . ?
C45 H45A 0.9600 . ?
C45 H45B 0.9600 . ?
C45 H45C 0.9600 . ?
C68 H68A 0.9700 . ?
C68 H68B 0.9700 . ?
C2 C3 1.507(9) . ?
C2 C4 1.520(8) . ?
C2 C1 1.527(9) . ?
C73 H73 0.9300 . ?
C18 C17 1.333(8) . ?
C18 H18 0.9300 . ?
C7 H7A 0.9600 . ?
C7 H7B 0.9600 . ?
C7 H7C 0.9600 . ?
C26 C25 1.515(8) . ?
C26 C27 1.527(8) . ?
C65 H65A 0.9700 . ?
C65 H65B 0.9700 . ?
C57 C55 1.323(8) . ?
C57 H57 0.9300 . ?
C14 H14A 0.9700 . ?
C14 H14B 0.9700 . ?
C55 C56 1.499(8) . ?
C71 H71A 0.9700 . ?
C71 H71B 0.9700 . ?
C69 H69A 0.9600 . ?
C69 H69B 0.9600 . ?
C69 H69C 0.9600 . ?
C64 H64A 0.9600 . ?
C64 H64B 0.9600 . ?
C64 H64C 0.9600 . ?
C27 H27A 0.9600 . ?
C27 H27B 0.9600 . ?
C27 H27C 0.9600 . ?
C35 H35 0.9300 . ?
C58 C60 1.497(8) . ?
C58 C59 1.515(9) . ?
C58 C61 1.515(9) . ?
C63 H63A 0.9600 . ?
C63 H63B 0.9600 . ?
C63 H63C 0.9600 . ?
C22 C20 1.501(9) . ?
C22 C21 1.517(8) . ?
C22 C23 1.521(9) . ?
C17 C19 1.505(8) . ?
C31 H31A 0.9600 . ?
C31 H31B 0.9600 . ?
C31 H31C 0.9600 . ?
C52 H52A 0.9700 . ?
C52 H52B 0.9700 . ?
C8 H8C 0.9600 . ?
C8 H8D 0.9600 . ?
C8 H8E 0.9600 . ?
C46 H46A 0.9600 . ?
C46 H46B 0.9600 . ?
C46 H46C 0.9600 . ?
C50 H50A 0.9600 . ?
C50 H50B 0.9600 . ?
C50 H50C 0.9600 . ?
C33 H33A 0.9700 . ?
C33 H33B 0.9700 . ?
C25 H25A 0.9600 . ?
C25 H25B 0.9600 . ?
C25 H25C 0.9600 . ?
C12 H12A 0.9600 . ?
C12 H12B 0.9600 . ?
C12 H12C 0.9600 . ?
C42 H42A 0.9600 . ?
C42 H42B 0.9600 . ?
C42 H42C 0.9600 . ?
C20 H20A 0.9600 . ?
C20 H20B 0.9600 . ?
C20 H20C 0.9600 . ?
C39 H39A 0.9600 . ?
C39 H39B 0.9600 . ?
C39 H39C 0.9600 . ?
C56 H56A 0.9600 . ?
C56 H56B 0.9600 . ?
C56 H56C 0.9600 . ?
C59 H59A 0.9600 . ?
C59 H59B 0.9600 . ?
C59 H59C 0.9600 . ?
C76 H76A 0.9600 . ?
C76 H76B 0.9600 . ?
C76 H76C 0.9600 . ?
C61 H61A 0.9600 . ?
C61 H61B 0.9600 . ?
C61 H61C 0.9600 . ?
C3 H3A 0.9600 . ?
C3 H3B 0.9600 . ?
C3 H3C 0.9600 . ?
C40 H40A 0.9600 . ?
C40 H40B 0.9600 . ?
C40 H40C 0.9600 . ?
C21 H21A 0.9600 . ?
C21 H21B 0.9600 . ?
C21 H21C 0.9600 . ?
C23 H23A 0.9600 . ?
C23 H23B 0.9600 . ?
C23 H23C 0.9600 . ?
C19 H19A 0.9600 . ?
C19 H19B 0.9600 . ?
C19 H19C 0.9600 . ?
C4 H4C 0.9600 . ?
C4 H4D 0.9600 . ?
C4 H4E 0.9600 . ?
C60 H60A 0.9600 . ?
C60 H60B 0.9600 . ?
C60 H60C 0.9600 . ?
C37 H37A 0.9600 . ?
C37 H37B 0.9600 . ?
C37 H37C 0.9600 . ?
C1 H1A 0.9600 . ?
C1 H1B 0.9600 . ?
C1 H1C 0.9600 . ?
